data_1508998
loop_
_publ_author_name
'Masson, D.B.'
'Barrett, C.S.'

_publ_section_title
;
 Effect of deformation and low temperatures on the structures of Ag Cd and
 Au Zn
;
_journal_name_full 'Transactions of the Metallurgical Society of Aime'
_journal_page_first 260
_journal_page_last 265
_journal_volume 212
_journal_year 1958
_chemical_formula_sum 'Ag0.53 Cd0.47'
_chemical_name_systematic 'Silver cadmium (0.53/0.47) - LT'
_space_group_IT_number 63
_symmetry_space_group_name_Hall '-C 2c 2'
_symmetry_space_group_name_H-M 'C m c m'
_cell_angle_alpha 90
_cell_angle_beta 90
_cell_angle_gamma 90
_cell_formula_units_Z 4
_cell_length_a 3.116
_cell_length_b 4.89
_cell_length_c 4.779
_cell_volume 72.819
_citation_journal_id_ASTM TMSAAB
_cod_data_source_file silver0-1_124.cif
_cod_data_source_block Ag0.53Cd0.47
_cod_original_cell_volume 72.81876
_cod_database_code 1508998

loop_
_symmetry_equiv_pos_as_xyz
x,y,z
-x,-y,z+1/2
x,-y,-z
-x,y,-z+1/2
-x,-y,-z
x,y,-z-1/2
-x,y,z
x,-y,z-1/2
x+1/2,y+1/2,z
-x+1/2,-y+1/2,z+1/2
x+1/2,-y+1/2,-z
-x+1/2,y+1/2,-z+1/2
-x+1/2,-y+1/2,-z
x+1/2,y+1/2,-z-1/2
-x+1/2,y+1/2,z
x+1/2,-y+1/2,z-1/2

loop_
_atom_site_label
_atom_site_type_symbol
_atom_site_fract_x
_atom_site_fract_y
_atom_site_fract_z
_atom_site_occupancy
Ag1 Ag 0 0.195 0.25 0.53
Cd1 Cd 0 0.195 0.25 0.47
